data_7718996
loop_
_publ_author_name
'P&#xe9;rez, Rafael'
'Dahmani, Houari'
'B&#xe9;langer-Chabot, Guillaume'

_publ_section_title
;
 Nitrated triarylphosphine oxides: accessible triarylphosphoryl molecules
 with up to six nitro groups.
;
_journal_issue 35
_journal_name_full 'Dalton transactions (Cambridge, England : 2003)'
_journal_page_first 13030
_journal_page_last 13034
_journal_paper_doi 10.1039/d5dt01277e
_journal_volume 54
_journal_year 2025
_chemical_formula_moiety 'C21 H15 N6 O16 P'
_chemical_formula_sum 'C21 H15 N6 O16 P'
_chemical_formula_weight 638.36
_space_group_crystal_system triclinic
_space_group_IT_number 2
_space_group_name_Hall '-P 1'
_space_group_name_H-M_alt 'P -1'
_atom_sites_solution_hydrogens geom
_atom_sites_solution_primary dual
_audit_creation_date 2025-05-12
_audit_creation_method
;
Olex2 1.5
(compiled 2025.04.05 svn.rf049d14d for OlexSys, GUI svn.r7224)
;
_audit_update_record
;
2025-05-15 deposited with the CCDC.	2025-07-03 downloaded from the CCDC.
;
_cell_angle_alpha 69.845(4)
_cell_angle_beta 66.037(4)
_cell_angle_gamma 86.173(4)
_cell_formula_units_Z 4
_cell_length_a 12.9251(6)
_cell_length_b 15.2493(7)
_cell_length_c 15.3604(4)
_cell_measurement_reflns_used 12670
_cell_measurement_temperature 293(2)
_cell_measurement_theta_max 30.5910
_cell_measurement_theta_min 2.0240
_cell_volume 2587.7(2)
_computing_cell_refinement 'CrysAlisPro 1.171.43.121a (Rigaku OD, 2024)'
_computing_data_collection 'CrysAlisPro system (CCD 43.121a 64-bit (release 24-04-2024))'
_computing_data_reduction 'CrysAlisPro 1.171.43.121a (Rigaku OD, 2024)'
_computing_molecular_graphics 'Olex2 1.5 (Dolomanov et al., 2009)'
_computing_publication_material 'Olex2 1.5 (Dolomanov et al., 2009)'
_computing_structure_refinement 'SHELXL 2018/3 (Sheldrick, 2015)'
_computing_structure_solution 'SHELXT 2014/5 (Sheldrick, 2014)'
_diffrn_ambient_temperature 293(2)
_diffrn_detector 'Hybrid Pixel Array Detector'
_diffrn_detector_area_resol_mean 10.0000
_diffrn_measured_fraction_theta_full 0.988
_diffrn_measured_fraction_theta_max 0.988
_diffrn_measurement_details
;
List of Runs (angles in degrees, time in seconds):

  # Type    Start    End  Width  t~exp~   \w     \q     \k     \f   Frames
#--------------------------------------------------------------------------
  1  \w     -6.00  22.00   0.50   21.50    --   20.00  54.00-120.00   56
  2  \w     55.00  81.00   0.50   21.50    --   20.00  54.00-120.00   52
  3  \w    -74.00 107.00   0.50   21.50    --   20.00  54.00   0.00  362
  4  \w    -74.00 107.00   0.50   21.50    --   20.00  54.00 120.00  362
  5  \w    -62.00 -37.00   0.50   21.50    --   20.00  54.00  60.00   50
  6  \w     63.00  92.00   0.50   21.50    --   20.00  54.00  60.00   58
  7  \w    -69.00 -36.00   0.50   21.50    --   20.00  54.00-180.00   66
  8  \w      3.00  29.00   0.50   21.50    --   20.00  54.00-180.00   52
  9  \w    -69.00  34.00   0.50   21.50    --   20.00  54.00 -90.00  206
 10  \w     71.00 110.00   0.50   21.50    --   20.00  54.00 -90.00   78
 11  \w    -69.00 -41.00   0.50   21.50    --   20.00  54.00  30.00   56
 12  \w    -10.00  33.00   0.50   21.50    --   20.00  54.00  30.00   86
 13  \w    -68.00  65.00   0.50   21.50    --   20.00  54.00 -47.56  266
 14  \w     74.00 102.00   0.50   21.50    --   20.00  54.00 -47.56   56
 15  \w    -72.00   6.00   0.50   21.50    --   20.00  54.00  90.00  156
 16  \w     54.00  79.00   0.50   21.50    --   20.00  54.00  90.00   50
 17  \w    -63.00 -22.00   0.50   21.50    --   20.00  54.00-150.00   82
 18  \w     79.00 104.00   0.50   21.50    --   20.00  54.00 -30.00   50
 19  \w     -8.00  17.00   0.50   21.50    --   20.00  54.00  75.08   50
 20  \w    -38.00 -13.00   0.50   21.50    --   20.00  54.00-120.00   50
;
_diffrn_measurement_device 'two-circle diffractometer'
_diffrn_measurement_device_type 'XtaLAB Mini II'
_diffrn_measurement_method '\w scans'
_diffrn_orient_matrix_type 'CrysAlisPro convention (1999,Acta A55,543-557)'
_diffrn_orient_matrix_UB_11 -0.0578488000
_diffrn_orient_matrix_UB_12 0.0029694000
_diffrn_orient_matrix_UB_13 0.0075723000
_diffrn_orient_matrix_UB_21 0.0048673000
_diffrn_orient_matrix_UB_22 0.0481919000
_diffrn_orient_matrix_UB_23 -0.0067567000
_diffrn_orient_matrix_UB_31 0.0162083000
_diffrn_orient_matrix_UB_32 0.0119035000
_diffrn_orient_matrix_UB_33 -0.0529414000
_diffrn_radiation_monochromator graphite
_diffrn_radiation_probe x-ray
_diffrn_radiation_type 'Mo K\a'
_diffrn_radiation_wavelength 0.71073
_diffrn_reflns_av_R_equivalents 0.0418
_diffrn_reflns_av_unetI/netI 0.0491
_diffrn_reflns_Laue_measured_fraction_full 0.988
_diffrn_reflns_Laue_measured_fraction_max 0.988
_diffrn_reflns_limit_h_max 15
_diffrn_reflns_limit_h_min -15
_diffrn_reflns_limit_k_max 18
_diffrn_reflns_limit_k_min -18
_diffrn_reflns_limit_l_max 18
_diffrn_reflns_limit_l_min -17
_diffrn_reflns_number 35169
_diffrn_reflns_point_group_measured_fraction_full 0.988
_diffrn_reflns_point_group_measured_fraction_max 0.988
_diffrn_reflns_theta_full 25.242
_diffrn_reflns_theta_max 25.348
_diffrn_reflns_theta_min 2.030
_diffrn_source 'fine-focus sealed X-ray tube'
_diffrn_source_type 'Rigaku (Mo) X-ray Source'
_exptl_absorpt_coefficient_mu 0.201
_exptl_absorpt_correction_T_max 1.00000
_exptl_absorpt_correction_T_min 0.84607
_exptl_absorpt_correction_type multi-scan
_exptl_absorpt_process_details
;
CrysAlisPro 1.171.43.121a (Rigaku Oxford Diffraction, 2024)
Empirical absorption correction using spherical harmonics,
implemented in SCALE3 ABSPACK scaling algorithm.
;
_exptl_crystal_colour colorless
_exptl_crystal_density_diffrn 1.639
_exptl_crystal_description block
_exptl_crystal_F_000 1304
_exptl_crystal_size_max 0.17
_exptl_crystal_size_mid 0.15
_exptl_crystal_size_min 0.1
_refine_diff_density_max 0.339
_refine_diff_density_min -0.303
_refine_diff_density_rms 0.053
_refine_ls_extinction_coef 0.0014(3)
_refine_ls_extinction_expression Fc^*^=kFc[1+0.001xFc^2^\l^3^/sin(2\q)]^-1/4^
_refine_ls_extinction_method 'SHELXL-2018/3 (Sheldrick 2018)'
_refine_ls_goodness_of_fit_ref 1.041
_refine_ls_hydrogen_treatment constr
_refine_ls_matrix_type full
_refine_ls_number_parameters 819
_refine_ls_number_reflns 9369
_refine_ls_number_restraints 2
_refine_ls_restrained_S_all 1.042
_refine_ls_R_factor_all 0.0570
_refine_ls_R_factor_gt 0.0377
_refine_ls_shift/su_max 0.002
_refine_ls_shift/su_mean 0.000
_refine_ls_structure_factor_coef Fsqd
_refine_ls_weighting_details 'w=1/[\s^2^(Fo^2^)+(0.0422P)^2^+0.6725P] where P=(Fo^2^+2Fc^2^)/3'
_refine_ls_weighting_scheme calc
_refine_ls_wR_factor_gt 0.0862
_refine_ls_wR_factor_ref 0.0923
_reflns_Friedel_coverage 0.000
_reflns_number_gt 7134
_reflns_number_total 9369
_reflns_threshold_expression 'I > 2\s(I)'
_cod_data_source_file d5dt01277e2.cif
_cod_data_source_block 4OMe
_cod_depositor_comments 'Adding full bibliography for 7718995--7718999.cif.'
_cod_database_code 7718996
_shelx_shelxl_version_number 2018/3
_chemical_oxdiff_formula 'C21 H15 N6 O16 P'
_shelx_space_group_comment
;
The symmetry employed for this shelxl refinement is uniquely defined
by the following loop, which should always be used as a source of
symmetry information in preference to the above space-group names.
They are only intended as comments.
;
_shelx_estimated_absorpt_t_max 0.980
_shelx_estimated_absorpt_t_min 0.967
_olex2_refinement_description
;
1. Restrained distances
 N11-O28A \\sim N11-O29B
 with sigma of 0.02
 N11-O29A \\sim N11-O28B
 with sigma of 0.02
2. Others
 Sof(O28B)=Sof(O29B)=1-FVAR(1)
 Sof(O28A)=Sof(O29A)=FVAR(1)
3.a Aromatic/amide H refined with riding coordinates:
 C2(H2), C6(H6), C9(H9), C13(H13), C16(H16), C20(H20), C23(H23), C27(H27),
 C30(H30), C34(H34), C37(H37), C41(H41)
3.b Idealised Me refined as rotating group:
 C7(H7A,H7B,H7C), C14(H14A,H14B,H14C), C21(H21A,H21B,H21C), C28(H28A,H28B,
 H28C), C35(H35A,H35B,H35C), C42(H42A,H42B,H42C)
;
_olex2_submission_special_instructions 'No special instructions were received'
_oxdiff_exptl_absorpt_empirical_details
;
Empirical correction (ABSPACK) includes:
- Absorption correction using spherical harmonics
- Frame scaling
;
_oxdiff_exptl_absorpt_empirical_full_max 1.381
_oxdiff_exptl_absorpt_empirical_full_min 0.919

loop_
_space_group_symop_operation_xyz
'x, y, z'
'-x, -y, -z'

loop_
_atom_site_label
_atom_site_type_symbol
_atom_site_fract_x
_atom_site_fract_y
_atom_site_fract_z
_atom_site_U_iso_or_equiv
_atom_site_adp_type
_atom_site_occupancy
_atom_site_site_symmetry_order
_atom_site_calc_flag
_atom_site_refinement_flags_posn
_atom_site_refinement_flags_adp
_atom_site_refinement_flags_occupancy
_atom_site_disorder_assembly
_atom_site_disorder_group
P1 P -0.35200(4) 0.58202(4) 0.74513(4) 0.01162(12) Uani 1 1 d . . . . .
O1 O -0.47375(11) 0.59890(10) 0.77752(10) 0.0164(3) Uani 1 1 d . . . . .
O2 O 0.04427(12) 0.59328(12) 0.78237(13) 0.0311(4) Uani 1 1 d . . . . .
O3 O 0.05671(12) 0.73667(11) 0.77759(11) 0.0249(4) Uani 1 1 d . . . . .
O4 O -0.14765(12) 0.75498(10) 0.94105(11) 0.0202(3) Uani 1 1 d . . . . .
O5 O -0.32763(13) 0.86229(11) 0.94512(12) 0.0276(4) Uani 1 1 d . . . . .
O6 O -0.46178(13) 0.74909(12) 1.02290(12) 0.0348(4) Uani 1 1 d . . . . .
O7 O -0.35189(13) 0.26269(11) 1.07654(11) 0.0294(4) Uani 1 1 d . . . . .
O8 O -0.17113(13) 0.26404(11) 0.98733(12) 0.0279(4) Uani 1 1 d . . . . .
O9 O -0.27283(12) 0.17461(9) 0.89109(11) 0.0182(3) Uani 1 1 d . . . . .
O10 O -0.22529(14) 0.20745(11) 0.67653(12) 0.0298(4) Uani 1 1 d . . . . .
O11 O -0.37413(14) 0.27210(11) 0.65846(12) 0.0317(4) Uani 1 1 d . . . . .
O12 O 0.06388(12) 0.59506(11) 0.44569(11) 0.0247(4) Uani 1 1 d . . . . .
O13 O 0.01543(14) 0.58504(12) 0.32905(11) 0.0328(4) Uani 1 1 d . . . . .
O14 O -0.11691(12) 0.74373(11) 0.29117(10) 0.0229(4) Uani 1 1 d . . . . .
O15 O -0.40066(13) 0.77560(12) 0.37663(12) 0.0296(4) Uani 1 1 d . . . . .
O16 O -0.27446(13) 0.88105(11) 0.34946(12) 0.0339(4) Uani 1 1 d . . . . .
N1 N 0.00164(14) 0.66467(13) 0.79463(13) 0.0189(4) Uani 1 1 d . . . . .
N2 N -0.36653(14) 0.78479(12) 0.96004(13) 0.0174(4) Uani 1 1 d . . . . .
N3 N -0.26802(16) 0.28026(12) 0.99539(13) 0.0180(4) Uani 1 1 d . . . . .
N4 N -0.30347(15) 0.25839(12) 0.69472(13) 0.0189(4) Uani 1 1 d . . . . .
N5 N -0.00307(15) 0.60470(12) 0.40516(13) 0.0192(4) Uani 1 1 d . . . . .
N6 N -0.31917(15) 0.80043(13) 0.38676(13) 0.0213(4) Uani 1 1 d . . . . .
C1 C -0.28299(16) 0.63483(13) 0.79894(14) 0.0114(4) Uani 1 1 d . . . . .
C2 C -0.17009(16) 0.62508(13) 0.78405(14) 0.0133(4) Uani 1 1 d . . . . .
H2 H -0.126977 0.589317 0.745945 0.016 Uiso 1 1 calc R U . . .
C3 C -0.12152(16) 0.66842(14) 0.82574(15) 0.0127(4) Uani 1 1 d . . . . .
C4 C -0.18347(17) 0.71984(14) 0.88780(15) 0.0139(4) Uani 1 1 d . . . . .
C5 C -0.29553(16) 0.73077(14) 0.89743(14) 0.0132(4) Uani 1 1 d . . . . .
C6 C -0.34615(17) 0.68907(13) 0.85626(14) 0.0123(4) Uani 1 1 d . . . . .
H6 H -0.421689 0.696972 0.866540 0.015 Uiso 1 1 calc R U . . .
C7 C -0.07486(19) 0.70223(16) 0.98885(17) 0.0256(5) Uani 1 1 d . . . . .
H7A H -0.098467 0.705968 1.055250 0.038 Uiso 1 1 calc R U . . .
H7B H 0.002493 0.728153 0.948073 0.038 Uiso 1 1 calc R U . . .
H7C H -0.080664 0.637836 0.994700 0.038 Uiso 1 1 calc R U . . .
C8 C -0.32267(16) 0.45998(14) 0.78416(14) 0.0123(4) Uani 1 1 d . . . . .
C9 C -0.30311(16) 0.41790(14) 0.87218(15) 0.0149(4) Uani 1 1 d . . . . .
H9 H -0.301744 0.453167 0.910550 0.018 Uiso 1 1 calc R U . . .
C10 C -0.28594(17) 0.32425(14) 0.90151(15) 0.0145(4) Uani 1 1 d . . . . .
C11 C -0.28901(16) 0.26511(14) 0.85004(15) 0.0137(4) Uani 1 1 d . . . . .
C12 C -0.30875(16) 0.30903(14) 0.76234(15) 0.0134(4) Uani 1 1 d . . . . .
C13 C -0.32626(16) 0.40381(14) 0.72999(15) 0.0145(4) Uani 1 1 d . . . . .
H13 H -0.340446 0.429919 0.671969 0.017 Uiso 1 1 calc R U . . .
C14 C -0.34205(19) 0.10096(15) 0.89426(17) 0.0227(5) Uani 1 1 d . . . . .
H14A H -0.354267 0.047006 0.953909 0.034 Uiso 1 1 calc R U . . .
H14B H -0.303549 0.084157 0.834835 0.034 Uiso 1 1 calc R U . . .
H14C H -0.413909 0.123201 0.896127 0.034 Uiso 1 1 calc R U . . .
C15 C -0.27531(16) 0.62723(13) 0.60803(14) 0.0121(4) Uani 1 1 d . . . . .
C16 C -0.16724(16) 0.60296(14) 0.55771(15) 0.0136(4) Uani 1 1 d . . . . .
H16 H -0.130903 0.562226 0.594758 0.016 Uiso 1 1 calc R U . . .
C17 C -0.11350(16) 0.63935(14) 0.45241(15) 0.0143(4) Uani 1 1 d . . . . .
C18 C -0.16179(17) 0.70463(14) 0.39366(15) 0.0150(4) Uani 1 1 d . . . . .
C19 C -0.26916(17) 0.72872(14) 0.44718(15) 0.0149(4) Uani 1 1 d . . . . .
C20 C -0.32730(17) 0.69071(14) 0.55127(15) 0.0141(4) Uani 1 1 d . . . . .
H20 H -0.400022 0.707039 0.583275 0.017 Uiso 1 1 calc R U . . .
C21 C -0.00405(19) 0.79010(17) 0.23934(17) 0.0312(6) Uani 1 1 d . . . . .
H21A H 0.030868 0.777423 0.286439 0.047 Uiso 1 1 calc R U . . .
H21B H -0.007937 0.856467 0.211639 0.047 Uiso 1 1 calc R U . . .
H21C H 0.040252 0.767372 0.185355 0.047 Uiso 1 1 calc R U . . .
P2 P 0.37888(4) 0.84336(4) 0.59813(4) 0.01177(12) Uani 1 1 d . . . . .
O17 O 0.49956(11) 0.87274(10) 0.52773(10) 0.0164(3) Uani 1 1 d . . . . .
O18 O 0.58219(14) 0.96320(14) 0.77975(14) 0.0446(5) Uani 1 1 d . . . . .
O19 O 0.48812(16) 1.08491(13) 0.79870(15) 0.0468(5) Uani 1 1 d . . . . .
O20 O 0.26915(13) 1.01257(10) 0.92099(11) 0.0251(4) Uani 1 1 d . . . . .
O21 O 0.06146(13) 0.91418(11) 0.99691(11) 0.0274(4) Uani 1 1 d . . . . .
O22 O 0.01358(13) 0.94533(12) 0.86956(12) 0.0299(4) Uani 1 1 d . . . . .
O23 O 0.32700(13) 1.16245(10) 0.35998(12) 0.0271(4) Uani 1 1 d . . . . .
O24 O 0.16366(13) 1.16195(11) 0.35302(12) 0.0306(4) Uani 1 1 d . . . . .
O25 O 0.06034(12) 1.00022(10) 0.39743(10) 0.0207(3) Uani 1 1 d . . . . .
O26 O -0.00448(13) 0.82385(11) 0.44572(12) 0.0283(4) Uani 1 1 d . . . . .
O27 O 0.01764(12) 0.72615(10) 0.57754(11) 0.0210(3) Uani 1 1 d . . . . .
O30 O 0.28281(13) 0.42430(10) 0.77224(13) 0.0299(4) Uani 1 1 d . . . . .
O31 O 0.30650(16) 0.45233(12) 0.93208(14) 0.0448(5) Uani 1 1 d . . . . .
O32 O 0.19844(18) 0.56322(12) 0.95923(13) 0.0492(5) Uani 1 1 d . . . . .
N7 N 0.49698(17) 1.00785(16) 0.78937(15) 0.0312(5) Uani 1 1 d . . . . .
N8 N 0.08389(15) 0.93134(12) 0.90681(13) 0.0182(4) Uani 1 1 d . . . . .
N9 N 0.23674(15) 1.12202(12) 0.37971(12) 0.0167(4) Uani 1 1 d . . . . .
N10 N 0.03985(14) 0.80178(13) 0.50683(13) 0.0189(4) Uani 1 1 d . . . . .
N11 N 0.3371(2) 0.52114(16) 0.56129(17) 0.0375(6) Uani 1 1 d D . . . .
N12 N 0.26538(17) 0.52503(14) 0.90269(14) 0.0279(5) Uani 1 1 d . . . . .
C22 C 0.33790(16) 0.88775(14) 0.70158(14) 0.0130(4) Uani 1 1 d . . . . .
C23 C 0.42519(18) 0.92226(14) 0.71478(15) 0.0176(5) Uani 1 1 d . . . . .
H23 H 0.500405 0.916247 0.675847 0.021 Uiso 1 1 calc R U . . .
C24 C 0.40037(18) 0.96540(15) 0.78553(16) 0.0195(5) Uani 1 1 d . . . . .
C25 C 0.28966(18) 0.97287(14) 0.84991(15) 0.0174(5) Uani 1 1 d . . . . .
C26 C 0.20345(17) 0.93331(14) 0.83801(15) 0.0141(4) Uani 1 1 d . . . . .
C27 C 0.22570(17) 0.89419(13) 0.76390(14) 0.0126(4) Uani 1 1 d . . . . .
H27 H 0.166079 0.872251 0.755643 0.015 Uiso 1 1 calc R U . . .
C28 C 0.2272(2) 1.10469(15) 0.89857(17) 0.0263(5) Uani 1 1 d . . . . .
H28A H 0.285197 1.148355 0.839911 0.039 Uiso 1 1 calc R U . . .
H28B H 0.207373 1.124827 0.955663 0.039 Uiso 1 1 calc R U . . .
H28C H 0.161284 1.101875 0.885286 0.039 Uiso 1 1 calc R U . . .
C29 C 0.27964(16) 0.88751(14) 0.54036(14) 0.0113(4) Uani 1 1 d . . . . .
C30 C 0.28992(16) 0.98386(14) 0.48562(14) 0.0137(4) Uani 1 1 d . . . . .
H30 H 0.344205 1.023326 0.482422 0.016 Uiso 1 1 calc R U . . .
C31 C 0.21952(16) 1.02019(14) 0.43649(14) 0.0135(4) Uani 1 1 d . . . . .
C32 C 0.13431(16) 0.96428(15) 0.43969(14) 0.0146(4) Uani 1 1 d . . . . .
C33 C 0.12549(16) 0.86875(14) 0.49659(14) 0.0137(4) Uani 1 1 d . . . . .
C34 C 0.19585(16) 0.83096(14) 0.54556(14) 0.0132(4) Uani 1 1 d . . . . .
H34 H 0.187000 0.767052 0.582340 0.016 Uiso 1 1 calc R U . . .
C35 C 0.1016(2) 1.02118(18) 0.28857(16) 0.0296(6) Uani 1 1 d . . . . .
H35A H 0.179179 1.047273 0.255797 0.044 Uiso 1 1 calc R U . . .
H35B H 0.055853 1.065524 0.262392 0.044 Uiso 1 1 calc R U . . .
H35C H 0.097149 0.964601 0.275633 0.044 Uiso 1 1 calc R U . . .
C36 C 0.34658(16) 0.71726(14) 0.65245(15) 0.0125(4) Uani 1 1 d . . . . .
C37 C 0.35804(17) 0.66654(15) 0.58870(16) 0.0184(5) Uani 1 1 d . . . . .
H37 H 0.379814 0.697582 0.519344 0.022 Uiso 1 1 calc R U . . .
C38 C 0.33678(18) 0.57028(15) 0.62962(16) 0.0203(5) Uani 1 1 d . . . . .
C39 C 0.30906(17) 0.51842(14) 0.73209(16) 0.0183(5) Uani 1 1 d . . . . .
C40 C 0.29701(17) 0.57189(15) 0.79300(15) 0.0169(5) Uani 1 1 d . . . . .
C41 C 0.31379(16) 0.66876(14) 0.75560(15) 0.0137(4) Uani 1 1 d . . . . .
H41 H 0.303107 0.701263 0.799495 0.016 Uiso 1 1 calc R U . . .
C42 C 0.3790(2) 0.36729(18) 0.7688(3) 0.0525(8) Uani 1 1 d . . . . .
H42A H 0.428334 0.376320 0.699388 0.079 Uiso 1 1 calc R U . . .
H42B H 0.351589 0.302357 0.804548 0.079 Uiso 1 1 calc R U . . .
H42C H 0.420239 0.385776 0.800361 0.079 Uiso 1 1 calc R U . . .
O28A O 0.2821(3) 0.55375(17) 0.50958(18) 0.0533(10) Uani 0.817(5) 1 d D . P A 1
O29A O 0.3867(3) 0.4499(2) 0.5619(2) 0.0717(12) Uani 0.817(5) 1 d D . P A 1
O28B O 0.2771(15) 0.4552(11) 0.5942(11) 0.094(7) Uani 0.183(5) 1 d D . P A 2
O29B O 0.4128(13) 0.5556(8) 0.4745(7) 0.068(6) Uani 0.183(5) 1 d D . P A 2

loop_
_atom_site_aniso_label
_atom_site_aniso_U_11
_atom_site_aniso_U_22
_atom_site_aniso_U_33
_atom_site_aniso_U_23
_atom_site_aniso_U_13
_atom_site_aniso_U_12
P1 0.0115(3) 0.0129(3) 0.0111(3) -0.0042(2) -0.0052(2) 0.0010(2)
O1 0.0110(7) 0.0209(8) 0.0176(8) -0.0072(6) -0.0059(6) 0.0026(6)
O2 0.0197(9) 0.0379(11) 0.0492(11) -0.0288(9) -0.0174(8) 0.0128(8)
O3 0.0162(8) 0.0344(10) 0.0243(9) -0.0132(7) -0.0045(7) -0.0085(7)
O4 0.0211(8) 0.0250(9) 0.0239(8) -0.0142(7) -0.0138(7) 0.0042(7)
O5 0.0317(9) 0.0205(9) 0.0340(9) -0.0162(7) -0.0113(8) 0.0035(7)
O6 0.0198(9) 0.0428(11) 0.0366(10) -0.0258(9) 0.0042(8) -0.0034(8)
O7 0.0320(9) 0.0389(10) 0.0128(8) -0.0041(7) -0.0083(7) -0.0013(8)
O8 0.0311(10) 0.0314(10) 0.0306(9) -0.0121(8) -0.0219(8) 0.0118(8)
O9 0.0261(8) 0.0112(8) 0.0241(8) -0.0070(6) -0.0162(7) 0.0026(6)
O10 0.0351(10) 0.0323(10) 0.0280(9) -0.0211(8) -0.0115(8) 0.0122(8)
O11 0.0477(11) 0.0320(10) 0.0342(10) -0.0159(8) -0.0318(9) 0.0062(8)
O12 0.0158(8) 0.0283(9) 0.0269(9) -0.0071(7) -0.0086(7) 0.0056(7)
O13 0.0396(10) 0.0414(11) 0.0198(9) -0.0181(8) -0.0108(8) 0.0206(8)
O14 0.0174(8) 0.0359(10) 0.0104(8) -0.0032(7) -0.0049(6) 0.0014(7)
O15 0.0281(9) 0.0452(11) 0.0293(9) -0.0197(8) -0.0211(8) 0.0150(8)
O16 0.0263(9) 0.0258(10) 0.0290(9) 0.0086(8) -0.0069(8) 0.0046(8)
N1 0.0139(9) 0.0277(11) 0.0189(10) -0.0118(8) -0.0074(8) 0.0014(8)
N2 0.0190(10) 0.0193(10) 0.0173(9) -0.0098(8) -0.0082(8) 0.0037(8)
N3 0.0284(11) 0.0120(9) 0.0188(10) -0.0059(8) -0.0144(9) 0.0028(8)
N4 0.0256(10) 0.0175(10) 0.0151(9) -0.0060(8) -0.0089(8) -0.0008(8)
N5 0.0175(10) 0.0171(10) 0.0146(9) -0.0018(8) -0.0020(8) 0.0046(8)
N6 0.0217(10) 0.0255(11) 0.0112(9) -0.0037(8) -0.0046(8) 0.0082(9)
C1 0.0120(10) 0.0104(10) 0.0096(10) -0.0011(8) -0.0043(8) 0.0008(8)
C2 0.0161(11) 0.0098(10) 0.0117(10) -0.0031(8) -0.0040(8) 0.0013(8)
C3 0.0103(10) 0.0134(11) 0.0132(10) -0.0024(8) -0.0055(8) 0.0007(8)
C4 0.0194(11) 0.0097(10) 0.0118(10) -0.0007(8) -0.0076(9) -0.0026(8)
C5 0.0144(11) 0.0113(10) 0.0118(10) -0.0037(8) -0.0036(8) 0.0010(8)
C6 0.0129(10) 0.0121(10) 0.0098(10) -0.0004(8) -0.0055(8) 0.0012(8)
C7 0.0272(13) 0.0319(14) 0.0235(12) -0.0104(11) -0.0150(10) 0.0015(11)
C8 0.0088(10) 0.0138(11) 0.0119(10) -0.0029(8) -0.0028(8) -0.0013(8)
C9 0.0166(11) 0.0156(11) 0.0126(11) -0.0056(9) -0.0051(9) -0.0008(9)
C10 0.0150(11) 0.0170(11) 0.0116(10) -0.0035(9) -0.0067(8) 0.0009(9)
C11 0.0103(10) 0.0138(11) 0.0170(11) -0.0063(9) -0.0049(8) 0.0006(8)
C12 0.0130(10) 0.0150(11) 0.0148(10) -0.0082(9) -0.0054(8) -0.0006(8)
C13 0.0119(10) 0.0202(12) 0.0117(10) -0.0041(9) -0.0057(8) -0.0013(9)
C14 0.0288(13) 0.0152(12) 0.0290(13) -0.0082(10) -0.0157(10) -0.0008(10)
C15 0.0141(10) 0.0115(10) 0.0133(10) -0.0045(8) -0.0076(8) 0.0000(8)
C16 0.0155(11) 0.0129(11) 0.0150(11) -0.0060(9) -0.0078(9) 0.0011(8)
C17 0.0116(10) 0.0146(11) 0.0168(11) -0.0066(9) -0.0053(8) 0.0030(8)
C18 0.0162(11) 0.0178(11) 0.0106(10) -0.0047(9) -0.0050(8) 0.0006(9)
C19 0.0171(11) 0.0143(11) 0.0147(11) -0.0025(9) -0.0101(9) 0.0028(9)
C20 0.0128(10) 0.0172(11) 0.0144(11) -0.0073(9) -0.0060(8) 0.0015(9)
C21 0.0256(13) 0.0390(15) 0.0184(12) 0.0006(11) -0.0062(10) -0.0077(11)
P2 0.0120(3) 0.0135(3) 0.0100(3) -0.0036(2) -0.0052(2) 0.0017(2)
O17 0.0114(7) 0.0214(8) 0.0138(7) -0.0046(6) -0.0038(6) -0.0004(6)
O18 0.0247(10) 0.0806(15) 0.0484(12) -0.0404(11) -0.0198(9) 0.0081(10)
O19 0.0502(12) 0.0441(12) 0.0649(13) -0.0245(11) -0.0354(11) -0.0084(10)
O20 0.0454(10) 0.0210(9) 0.0198(8) -0.0122(7) -0.0199(7) 0.0053(7)
O21 0.0349(10) 0.0318(10) 0.0121(8) -0.0095(7) -0.0064(7) 0.0121(8)
O22 0.0192(9) 0.0522(12) 0.0268(9) -0.0225(8) -0.0108(7) 0.0047(8)
O23 0.0324(10) 0.0154(8) 0.0376(10) -0.0028(7) -0.0229(8) -0.0017(7)
O24 0.0211(9) 0.0230(9) 0.0378(10) 0.0029(8) -0.0146(8) 0.0069(7)
O25 0.0180(8) 0.0299(9) 0.0146(8) -0.0048(7) -0.0103(6) 0.0076(7)
O26 0.0303(9) 0.0360(10) 0.0251(9) -0.0065(8) -0.0199(8) -0.0033(8)
O27 0.0203(8) 0.0195(8) 0.0205(8) -0.0034(7) -0.0079(7) -0.0035(7)
O30 0.0291(9) 0.0133(8) 0.0444(10) -0.0037(8) -0.0169(8) -0.0024(7)
O31 0.0521(12) 0.0291(10) 0.0394(11) 0.0159(9) -0.0275(10) -0.0040(9)
O32 0.0910(16) 0.0307(11) 0.0190(9) -0.0092(8) -0.0138(10) -0.0044(10)
N7 0.0295(12) 0.0472(14) 0.0287(12) -0.0189(10) -0.0176(9) -0.0031(10)
N8 0.0247(10) 0.0150(10) 0.0166(10) -0.0089(8) -0.0079(8) 0.0044(8)
N9 0.0185(10) 0.0165(10) 0.0139(9) -0.0047(8) -0.0065(8) 0.0044(8)
N10 0.0158(9) 0.0244(11) 0.0180(10) -0.0086(9) -0.0072(8) 0.0008(8)
N11 0.0553(15) 0.0277(13) 0.0298(13) -0.0166(11) -0.0110(12) -0.0049(13)
N12 0.0415(13) 0.0193(11) 0.0214(11) 0.0032(9) -0.0178(10) -0.0113(9)
C22 0.0161(11) 0.0117(10) 0.0104(10) -0.0013(8) -0.0066(8) -0.0003(8)
C23 0.0174(11) 0.0215(12) 0.0150(11) -0.0044(9) -0.0091(9) 0.0006(9)
C24 0.0209(12) 0.0243(13) 0.0172(11) -0.0048(10) -0.0126(9) -0.0036(10)
C25 0.0290(12) 0.0135(11) 0.0124(11) -0.0033(9) -0.0123(9) 0.0020(9)
C26 0.0173(11) 0.0125(11) 0.0119(10) -0.0035(9) -0.0063(8) 0.0027(9)
C27 0.0169(11) 0.0091(10) 0.0125(10) -0.0027(8) -0.0075(8) 0.0005(8)
C28 0.0359(14) 0.0200(12) 0.0260(13) -0.0130(10) -0.0112(11) 0.0018(11)
C29 0.0129(10) 0.0136(11) 0.0064(9) -0.0037(8) -0.0029(8) 0.0017(8)
C30 0.0145(11) 0.0155(11) 0.0106(10) -0.0052(9) -0.0040(8) 0.0007(9)
C31 0.0158(11) 0.0133(11) 0.0103(10) -0.0037(8) -0.0050(8) 0.0039(8)
C32 0.0099(10) 0.0241(12) 0.0092(10) -0.0064(9) -0.0032(8) 0.0048(9)
C33 0.0127(10) 0.0186(11) 0.0105(10) -0.0067(9) -0.0038(8) -0.0003(9)
C34 0.0150(11) 0.0140(11) 0.0091(10) -0.0044(8) -0.0032(8) 0.0016(8)
C35 0.0342(14) 0.0412(15) 0.0155(12) -0.0067(11) -0.0153(11) 0.0066(12)
C36 0.0105(10) 0.0138(11) 0.0137(10) -0.0036(8) -0.0067(8) 0.0027(8)
C37 0.0194(11) 0.0209(12) 0.0136(11) -0.0058(9) -0.0057(9) 0.0008(9)
C38 0.0197(11) 0.0221(12) 0.0228(12) -0.0141(10) -0.0070(9) 0.0018(9)
C39 0.0143(11) 0.0151(11) 0.0260(12) -0.0050(10) -0.0101(9) -0.0011(9)
C40 0.0162(11) 0.0194(12) 0.0153(11) -0.0004(9) -0.0109(9) -0.0008(9)
C41 0.0157(11) 0.0146(11) 0.0142(11) -0.0052(9) -0.0092(9) 0.0019(9)
C42 0.0487(18) 0.0205(14) 0.083(2) -0.0151(15) -0.0253(17) 0.0122(13)
O28A 0.103(3) 0.0412(16) 0.0302(14) -0.0113(12) -0.0391(16) -0.0111(15)
O29A 0.109(3) 0.0454(18) 0.076(2) -0.0495(17) -0.032(2) 0.0229(18)
O28B 0.097(13) 0.092(12) 0.099(12) -0.070(10) -0.008(10) -0.041(10)
O29B 0.147(16) 0.041(7) 0.017(6) -0.009(5) -0.034(8) -0.003(8)

loop_
_atom_type_symbol
_atom_type_description
_atom_type_scat_dispersion_real
_atom_type_scat_dispersion_imag
_atom_type_scat_source
C C 0.0033 0.0016 'International Tables Vol C Tables 4.2.6.8 and 6.1.1.4'
H H 0.0000 0.0000 'International Tables Vol C Tables 4.2.6.8 and 6.1.1.4'
N N 0.0061 0.0033 'International Tables Vol C Tables 4.2.6.8 and 6.1.1.4'
O O 0.0106 0.0060 'International Tables Vol C Tables 4.2.6.8 and 6.1.1.4'
P P 0.1023 0.0942 'International Tables Vol C Tables 4.2.6.8 and 6.1.1.4'

loop_
_exptl_crystal_face_index_h
_exptl_crystal_face_index_k
_exptl_crystal_face_index_l
_exptl_crystal_face_perp_dist
0 1 0 0.0640
0 -1 0 0.0941
0 1 -1 0.0705
0 -1 1 0.0764
0 0 -1 0.0531
0 0 1 0.0531
-1 -1 -1 0.0717
1 1 1 0.0645
1 0 0 0.0763
1 0 1 0.0688
1 -1 -1 0.0769
1 -1 0 0.0800
0 -1 -1 0.0553
0 1 1 0.0495
-1 0 1 0.0507
1 1 2 0.0466
-2 1 -2 0.0721
-1 1 2 0.0466

loop_
_geom_angle_atom_site_label_1
_geom_angle_atom_site_label_2
_geom_angle_atom_site_label_3
_geom_angle
_geom_angle_site_symmetry_1
_geom_angle_site_symmetry_3
_geom_angle_publ_flag
O1 P1 C1 111.71(9) . . ?
O1 P1 C8 115.33(8) . . ?
O1 P1 C15 112.07(9) . . ?
C1 P1 C8 103.64(9) . . ?
C1 P1 C15 108.19(9) . . ?
C15 P1 C8 105.26(9) . . ?
C4 O4 C7 119.73(16) . . ?
C11 O9 C14 119.55(16) . . ?
C18 O14 C21 118.88(16) . . ?
O2 N1 O3 124.10(17) . . ?
O2 N1 C3 118.78(17) . . ?
O3 N1 C3 117.02(17) . . ?
O5 N2 O6 124.48(17) . . ?
O5 N2 C5 118.26(16) . . ?
O6 N2 C5 117.25(16) . . ?
O7 N3 C10 117.35(17) . . ?
O8 N3 O7 124.69(18) . . ?
O8 N3 C10 117.96(17) . . ?
O10 N4 C12 116.93(17) . . ?
O11 N4 O10 125.00(18) . . ?
O11 N4 C12 118.02(17) . . ?
O12 N5 O13 124.16(18) . . ?
O12 N5 C17 117.83(17) . . ?
O13 N5 C17 117.98(18) . . ?
O15 N6 O16 125.15(19) . . ?
O15 N6 C19 118.11(18) . . ?
O16 N6 C19 116.74(18) . . ?
C2 C1 P1 122.84(15) . . ?
C2 C1 C6 118.97(18) . . ?
C6 C1 P1 118.18(15) . . ?
C1 C2 H2 119.9 . . ?
C3 C2 C1 120.18(18) . . ?
C3 C2 H2 119.9 . . ?
C2 C3 N1 116.12(17) . . ?
C2 C3 C4 122.62(18) . . ?
C4 C3 N1 121.07(17) . . ?
O4 C4 C3 126.84(18) . . ?
O4 C4 C5 118.04(18) . . ?
C5 C4 C3 115.05(17) . . ?
C4 C5 N2 118.84(17) . . ?
C6 C5 N2 117.50(17) . . ?
C6 C5 C4 123.54(18) . . ?
C1 C6 H6 120.3 . . ?
C5 C6 C1 119.45(18) . . ?
C5 C6 H6 120.3 . . ?
O4 C7 H7A 109.5 . . ?
O4 C7 H7B 109.5 . . ?
O4 C7 H7C 109.5 . . ?
H7A C7 H7B 109.5 . . ?
H7A C7 H7C 109.5 . . ?
H7B C7 H7C 109.5 . . ?
C9 C8 P1 121.39(15) . . ?
C13 C8 P1 120.29(15) . . ?
C13 C8 C9 118.19(18) . . ?
C8 C9 H9 120.2 . . ?
C10 C9 C8 119.63(18) . . ?
C10 C9 H9 120.2 . . ?
C9 C10 N3 119.17(17) . . ?
C9 C10 C11 124.29(19) . . ?
C11 C10 N3 116.48(17) . . ?
O9 C11 C10 116.16(18) . . ?
O9 C11 C12 128.99(17) . . ?
C10 C11 C12 114.85(18) . . ?
C11 C12 N4 121.24(17) . . ?
C13 C12 N4 116.04(17) . . ?
C13 C12 C11 122.56(17) . . ?
C8 C13 H13 119.8 . . ?
C12 C13 C8 120.46(18) . . ?
C12 C13 H13 119.8 . . ?
O9 C14 H14A 109.5 . . ?
O9 C14 H14B 109.5 . . ?
O9 C14 H14C 109.5 . . ?
H14A C14 H14B 109.5 . . ?
H14A C14 H14C 109.5 . . ?
H14B C14 H14C 109.5 . . ?
C16 C15 P1 123.05(15) . . ?
C16 C15 C20 119.10(18) . . ?
C20 C15 P1 117.85(14) . . ?
C15 C16 H16 119.9 . . ?
C17 C16 C15 120.23(19) . . ?
C17 C16 H16 119.9 . . ?
C16 C17 N5 116.58(18) . . ?
C16 C17 C18 122.08(18) . . ?
C18 C17 N5 121.34(17) . . ?
O14 C18 C17 126.64(18) . . ?
O14 C18 C19 117.46(18) . . ?
C19 C18 C17 115.85(18) . . ?
C18 C19 N6 116.52(17) . . ?
C20 C19 N6 119.85(18) . . ?
C20 C19 C18 123.62(19) . . ?
C15 C20 H20 120.5 . . ?
C19 C20 C15 119.02(18) . . ?
C19 C20 H20 120.5 . . ?
O14 C21 H21A 109.5 . . ?
O14 C21 H21B 109.5 . . ?
O14 C21 H21C 109.5 . . ?
H21A C21 H21B 109.5 . . ?
H21A C21 H21C 109.5 . . ?
H21B C21 H21C 109.5 . . ?
O17 P2 C22 110.86(8) . . ?
O17 P2 C29 114.08(8) . . ?
O17 P2 C36 113.50(9) . . ?
C22 P2 C29 104.70(9) . . ?
C22 P2 C36 107.98(9) . . ?
C29 P2 C36 105.11(9) . . ?
C25 O20 C28 114.88(16) . . ?
C32 O25 C35 116.33(16) . . ?
C39 O30 C42 115.49(17) . . ?
O18 N7 C24 116.7(2) . . ?
O19 N7 O18 125.4(2) . . ?
O19 N7 C24 117.9(2) . . ?
O21 N8 O22 124.92(18) . . ?
O21 N8 C26 117.89(17) . . ?
O22 N8 C26 117.17(16) . . ?
O23 N9 C31 116.98(17) . . ?
O24 N9 O23 123.12(17) . . ?
O24 N9 C31 119.88(17) . . ?
O26 N10 O27 124.05(17) . . ?
O26 N10 C33 119.26(17) . . ?
O27 N10 C33 116.69(17) . . ?
O28A N11 C38 116.6(2) . . ?
O29A N11 C38 119.4(3) . . ?
O29A N11 O28A 123.9(3) . . ?
O28B N11 C38 119.1(7) . . ?
O28B N11 O29B 128.4(9) . . ?
O29B N11 C38 112.2(5) . . ?
O31 N12 O32 124.1(2) . . ?
O31 N12 C40 119.2(2) . . ?
O32 N12 C40 116.73(19) . . ?
C23 C22 P2 116.80(15) . . ?
C23 C22 C27 118.82(18) . . ?
C27 C22 P2 124.27(15) . . ?
C22 C23 H23 120.0 . . ?
C24 C23 C22 120.0(2) . . ?
C24 C23 H23 120.0 . . ?
C23 C24 N7 117.22(19) . . ?
C23 C24 C25 123.11(19) . . ?
C25 C24 N7 119.63(19) . . ?
O20 C25 C24 121.18(19) . . ?
O20 C25 C26 123.35(19) . . ?
C24 C25 C26 115.42(18) . . ?
C25 C26 N8 119.93(17) . . ?
C27 C26 N8 117.39(17) . . ?
C27 C26 C25 122.68(19) . . ?
C22 C27 H27 120.1 . . ?
C26 C27 C22 119.77(19) . . ?
C26 C27 H27 120.1 . . ?
O20 C28 H28A 109.5 . . ?
O20 C28 H28B 109.5 . . ?
O20 C28 H28C 109.5 . . ?
H28A C28 H28B 109.5 . . ?
H28A C28 H28C 109.5 . . ?
H28B C28 H28C 109.5 . . ?
C30 C29 P2 117.94(14) . . ?
C34 C29 P2 123.62(15) . . ?
C34 C29 C30 118.43(18) . . ?
C29 C30 H30 120.0 . . ?
C31 C30 C29 120.08(18) . . ?
C31 C30 H30 120.0 . . ?
C30 C31 N9 116.65(17) . . ?
C30 C31 C32 122.72(18) . . ?
C32 C31 N9 120.63(18) . . ?
O25 C32 C31 123.00(18) . . ?
O25 C32 C33 121.41(18) . . ?
C33 C32 C31 115.42(18) . . ?
C32 C33 N10 121.38(18) . . ?
C34 C33 N10 115.94(18) . . ?
C34 C33 C32 122.68(18) . . ?
C29 C34 H34 119.7 . . ?
C33 C34 C29 120.65(19) . . ?
C33 C34 H34 119.7 . . ?
O25 C35 H35A 109.5 . . ?
O25 C35 H35B 109.5 . . ?
O25 C35 H35C 109.5 . . ?
H35A C35 H35B 109.5 . . ?
H35A C35 H35C 109.5 . . ?
H35B C35 H35C 109.5 . . ?
C37 C36 P2 119.53(15) . . ?
C41 C36 P2 121.69(15) . . ?
C41 C36 C37 118.75(18) . . ?
C36 C37 H37 120.2 . . ?
C38 C37 C36 119.53(19) . . ?
C38 C37 H37 120.2 . . ?
C37 C38 N11 117.3(2) . . ?
C37 C38 C39 123.49(19) . . ?
C39 C38 N11 119.09(19) . . ?
O30 C39 C38 122.78(19) . . ?
O30 C39 C40 121.87(19) . . ?
C38 C39 C40 114.94(19) . . ?
C39 C40 N12 119.83(19) . . ?
C41 C40 N12 116.84(18) . . ?
C41 C40 C39 123.33(19) . . ?
C36 C41 H41 120.1 . . ?
C40 C41 C36 119.84(18) . . ?
C40 C41 H41 120.1 . . ?
O30 C42 H42A 109.5 . . ?
O30 C42 H42B 109.5 . . ?
O30 C42 H42C 109.5 . . ?
H42A C42 H42B 109.5 . . ?
H42A C42 H42C 109.5 . . ?
H42B C42 H42C 109.5 . . ?

loop_
_geom_bond_atom_site_label_1
_geom_bond_atom_site_label_2
_geom_bond_distance
_geom_bond_site_symmetry_2
_geom_bond_publ_flag
P1 O1 1.4794(14) . ?
P1 C1 1.811(2) . ?
P1 C8 1.813(2) . ?
P1 C15 1.813(2) . ?
O2 N1 1.225(2) . ?
O3 N1 1.239(2) . ?
O4 C4 1.347(2) . ?
O4 C7 1.457(3) . ?
O5 N2 1.225(2) . ?
O6 N2 1.227(2) . ?
O7 N3 1.229(2) . ?
O8 N3 1.224(2) . ?
O9 C11 1.347(2) . ?
O9 C14 1.458(2) . ?
O10 N4 1.232(2) . ?
O11 N4 1.223(2) . ?
O12 N5 1.231(2) . ?
O13 N5 1.232(2) . ?
O14 C18 1.352(2) . ?
O14 C21 1.438(3) . ?
O15 N6 1.226(2) . ?
O16 N6 1.230(2) . ?
N1 C3 1.468(2) . ?
N2 C5 1.474(2) . ?
N3 C10 1.472(3) . ?
N4 C12 1.472(2) . ?
N5 C17 1.471(2) . ?
N6 C19 1.473(3) . ?
C1 C2 1.388(3) . ?
C1 C6 1.398(3) . ?
C2 H2 0.9300 . ?
C2 C3 1.384(3) . ?
C3 C4 1.406(3) . ?
C4 C5 1.399(3) . ?
C5 C6 1.379(3) . ?
C6 H6 0.9300 . ?
C7 H7A 0.9600 . ?
C7 H7B 0.9600 . ?
C7 H7C 0.9600 . ?
C8 C9 1.401(3) . ?
C8 C13 1.399(3) . ?
C9 H9 0.9300 . ?
C9 C10 1.374(3) . ?
C10 C11 1.401(3) . ?
C11 C12 1.401(3) . ?
C12 C13 1.393(3) . ?
C13 H13 0.9300 . ?
C14 H14A 0.9600 . ?
C14 H14B 0.9600 . ?
C14 H14C 0.9600 . ?
C15 C16 1.392(3) . ?
C15 C20 1.399(3) . ?
C16 H16 0.9300 . ?
C16 C17 1.388(3) . ?
C17 C18 1.397(3) . ?
C18 C19 1.396(3) . ?
C19 C20 1.379(3) . ?
C20 H20 0.9300 . ?
C21 H21A 0.9600 . ?
C21 H21B 0.9600 . ?
C21 H21C 0.9600 . ?
P2 O17 1.4807(14) . ?
P2 C22 1.809(2) . ?
P2 C29 1.812(2) . ?
P2 C36 1.813(2) . ?
O18 N7 1.239(3) . ?
O19 N7 1.225(3) . ?
O20 C25 1.352(2) . ?
O20 C28 1.450(3) . ?
O21 N8 1.226(2) . ?
O22 N8 1.229(2) . ?
O23 N9 1.230(2) . ?
O24 N9 1.224(2) . ?
O25 C32 1.351(2) . ?
O25 C35 1.453(2) . ?
O26 N10 1.231(2) . ?
O27 N10 1.233(2) . ?
O30 C39 1.357(2) . ?
O30 C42 1.462(3) . ?
O31 N12 1.219(2) . ?
O32 N12 1.230(3) . ?
N7 C24 1.475(3) . ?
N8 C26 1.471(3) . ?
N9 C31 1.475(3) . ?
N10 C33 1.480(3) . ?
N11 C38 1.484(3) . ?
N11 O28A 1.234(3) . ?
N11 O29A 1.224(3) . ?
N11 O28B 1.142(11) . ?
N11 O29B 1.240(11) . ?
N12 C40 1.472(3) . ?
C22 C23 1.389(3) . ?
C22 C27 1.395(3) . ?
C23 H23 0.9300 . ?
C23 C24 1.378(3) . ?
C24 C25 1.395(3) . ?
C25 C26 1.403(3) . ?
C26 C27 1.383(3) . ?
C27 H27 0.9300 . ?
C28 H28A 0.9600 . ?
C28 H28B 0.9600 . ?
C28 H28C 0.9600 . ?
C29 C30 1.403(3) . ?
C29 C34 1.389(3) . ?
C30 H30 0.9300 . ?
C30 C31 1.381(3) . ?
C31 C32 1.412(3) . ?
C32 C33 1.401(3) . ?
C33 C34 1.383(3) . ?
C34 H34 0.9300 . ?
C35 H35A 0.9600 . ?
C35 H35B 0.9600 . ?
C35 H35C 0.9600 . ?
C36 C37 1.403(3) . ?
C36 C41 1.388(3) . ?
C37 H37 0.9300 . ?
C37 C38 1.379(3) . ?
C38 C39 1.398(3) . ?
C39 C40 1.398(3) . ?
C40 C41 1.384(3) . ?
C41 H41 0.9300 . ?
C42 H42A 0.9600 . ?
C42 H42B 0.9600 . ?
C42 H42C 0.9600 . ?

loop_
_geom_torsion_atom_site_label_1
_geom_torsion_atom_site_label_2
_geom_torsion_atom_site_label_3
_geom_torsion_atom_site_label_4
_geom_torsion
_geom_torsion_site_symmetry_1
_geom_torsion_site_symmetry_2
_geom_torsion_site_symmetry_3
_geom_torsion_site_symmetry_4
_geom_torsion_publ_flag
P1 C1 C2 C3 178.91(15) . . . . ?
P1 C1 C6 C5 -179.46(15) . . . . ?
P1 C8 C9 C10 177.26(15) . . . . ?
P1 C8 C13 C12 -177.15(14) . . . . ?
P1 C15 C16 C17 179.38(15) . . . . ?
P1 C15 C20 C19 177.70(15) . . . . ?
O1 P1 C1 C2 176.78(15) . . . . ?
O1 P1 C1 C6 -4.45(18) . . . . ?
O1 P1 C8 C9 -95.75(17) . . . . ?
O1 P1 C8 C13 80.16(17) . . . . ?
O1 P1 C15 C16 -165.61(15) . . . . ?
O1 P1 C15 C20 15.61(18) . . . . ?
O2 N1 C3 C2 -37.2(3) . . . . ?
O2 N1 C3 C4 147.73(19) . . . . ?
O3 N1 C3 C2 139.34(19) . . . . ?
O3 N1 C3 C4 -35.7(3) . . . . ?
O4 C4 C5 N2 3.6(3) . . . . ?
O4 C4 C5 C6 -172.43(18) . . . . ?
O5 N2 C5 C4 49.8(3) . . . . ?
O5 N2 C5 C6 -133.9(2) . . . . ?
O6 N2 C5 C4 -131.2(2) . . . . ?
O6 N2 C5 C6 45.1(3) . . . . ?
O7 N3 C10 C9 76.0(2) . . . . ?
O7 N3 C10 C11 -101.3(2) . . . . ?
O8 N3 C10 C9 -103.8(2) . . . . ?
O8 N3 C10 C11 78.9(2) . . . . ?
O9 C11 C12 N4 -6.0(3) . . . . ?
O9 C11 C12 C13 178.71(18) . . . . ?
O10 N4 C12 C11 -42.1(3) . . . . ?
O10 N4 C12 C13 133.52(19) . . . . ?
O11 N4 C12 C11 140.2(2) . . . . ?
O11 N4 C12 C13 -44.2(3) . . . . ?
O12 N5 C17 C16 -41.6(3) . . . . ?
O12 N5 C17 C18 139.19(19) . . . . ?
O13 N5 C17 C16 136.7(2) . . . . ?
O13 N5 C17 C18 -42.5(3) . . . . ?
O14 C18 C19 N6 -4.7(3) . . . . ?
O14 C18 C19 C20 176.70(18) . . . . ?
O15 N6 C19 C18 109.6(2) . . . . ?
O15 N6 C19 C20 -71.8(3) . . . . ?
O16 N6 C19 C18 -69.8(2) . . . . ?
O16 N6 C19 C20 108.9(2) . . . . ?
N1 C3 C4 O4 -13.6(3) . . . . ?
N1 C3 C4 C5 169.56(18) . . . . ?
N2 C5 C6 C1 -178.07(17) . . . . ?
N3 C10 C11 O9 -1.3(3) . . . . ?
N3 C10 C11 C12 178.63(17) . . . . ?
N4 C12 C13 C8 -174.38(17) . . . . ?
N5 C17 C18 O14 -0.4(3) . . . . ?
N5 C17 C18 C19 177.15(18) . . . . ?
N6 C19 C20 C15 -175.88(18) . . . . ?
C1 P1 C8 C9 26.67(18) . . . . ?
C1 P1 C8 C13 -157.43(15) . . . . ?
C1 P1 C15 C16 70.79(18) . . . . ?
C1 P1 C15 C20 -107.99(16) . . . . ?
C1 C2 C3 N1 -172.04(17) . . . . ?
C1 C2 C3 C4 2.9(3) . . . . ?
C2 C1 C6 C5 -0.6(3) . . . . ?
C2 C3 C4 O4 171.67(19) . . . . ?
C2 C3 C4 C5 -5.2(3) . . . . ?
C3 C4 C5 N2 -179.22(17) . . . . ?
C3 C4 C5 C6 4.7(3) . . . . ?
C4 C5 C6 C1 -2.0(3) . . . . ?
C6 C1 C2 C3 0.1(3) . . . . ?
C7 O4 C4 C3 -36.7(3) . . . . ?
C7 O4 C4 C5 140.07(19) . . . . ?
C8 P1 C1 C2 51.99(18) . . . . ?
C8 P1 C1 C6 -129.24(15) . . . . ?
C8 P1 C15 C16 -39.51(18) . . . . ?
C8 P1 C15 C20 141.71(15) . . . . ?
C8 C9 C10 N3 -178.63(17) . . . . ?
C8 C9 C10 C11 -1.5(3) . . . . ?
C9 C8 C13 C12 -1.1(3) . . . . ?
C9 C10 C11 O9 -178.51(18) . . . . ?
C9 C10 C11 C12 1.4(3) . . . . ?
C10 C11 C12 N4 174.07(17) . . . . ?
C10 C11 C12 C13 -1.2(3) . . . . ?
C11 C12 C13 C8 1.2(3) . . . . ?
C13 C8 C9 C10 1.3(3) . . . . ?
C14 O9 C11 C10 138.83(18) . . . . ?
C14 O9 C11 C12 -41.1(3) . . . . ?
C15 P1 C1 C2 -59.41(19) . . . . ?
C15 P1 C1 C6 119.36(16) . . . . ?
C15 P1 C8 C9 140.20(16) . . . . ?
C15 P1 C8 C13 -43.90(17) . . . . ?
C15 C16 C17 N5 -175.69(17) . . . . ?
C15 C16 C17 C18 3.5(3) . . . . ?
C16 C15 C20 C19 -1.1(3) . . . . ?
C16 C17 C18 O14 -179.59(19) . . . . ?
C16 C17 C18 C19 -2.0(3) . . . . ?
C17 C18 C19 N6 177.50(17) . . . . ?
C17 C18 C19 C20 -1.1(3) . . . . ?
C18 C19 C20 C15 2.7(3) . . . . ?
C20 C15 C16 C17 -1.9(3) . . . . ?
C21 O14 C18 C17 -54.2(3) . . . . ?
C21 O14 C18 C19 128.3(2) . . . . ?
P2 C22 C23 C24 173.74(16) . . . . ?
P2 C22 C27 C26 -176.96(15) . . . . ?
P2 C29 C30 C31 177.15(14) . . . . ?
P2 C29 C34 C33 -177.63(14) . . . . ?
P2 C36 C37 C38 178.05(16) . . . . ?
P2 C36 C41 C40 -175.83(15) . . . . ?
O17 P2 C22 C23 -14.16(19) . . . . ?
O17 P2 C22 C27 162.01(16) . . . . ?
O17 P2 C29 C30 -50.73(17) . . . . ?
O17 P2 C29 C34 127.85(16) . . . . ?
O17 P2 C36 C37 -63.98(18) . . . . ?
O17 P2 C36 C41 114.11(16) . . . . ?
O18 N7 C24 C23 -40.4(3) . . . . ?
O18 N7 C24 C25 141.6(2) . . . . ?
O19 N7 C24 C23 137.5(2) . . . . ?
O19 N7 C24 C25 -40.5(3) . . . . ?
O20 C25 C26 N8 -1.8(3) . . . . ?
O20 C25 C26 C27 179.00(18) . . . . ?
O21 N8 C26 C25 -39.4(3) . . . . ?
O21 N8 C26 C27 139.87(19) . . . . ?
O22 N8 C26 C25 142.0(2) . . . . ?
O22 N8 C26 C27 -38.8(3) . . . . ?
O23 N9 C31 C30 16.8(2) . . . . ?
O23 N9 C31 C32 -163.49(18) . . . . ?
O24 N9 C31 C30 -164.43(18) . . . . ?
O24 N9 C31 C32 15.3(3) . . . . ?
O25 C32 C33 N10 4.4(3) . . . . ?
O25 C32 C33 C34 -176.20(17) . . . . ?
O26 N10 C33 C32 18.5(3) . . . . ?
O26 N10 C33 C34 -160.98(17) . . . . ?
O27 N10 C33 C32 -161.59(17) . . . . ?
O27 N10 C33 C34 19.0(2) . . . . ?
O30 C39 C40 N12 5.9(3) . . . . ?
O30 C39 C40 C41 -174.36(19) . . . . ?
O31 N12 C40 C39 39.7(3) . . . . ?
O31 N12 C40 C41 -140.1(2) . . . . ?
O32 N12 C40 C39 -140.8(2) . . . . ?
O32 N12 C40 C41 39.4(3) . . . . ?
N7 C24 C25 O20 -4.8(3) . . . . ?
N7 C24 C25 C26 177.72(19) . . . . ?
N8 C26 C27 C22 -175.16(17) . . . . ?
N9 C31 C32 O25 -4.1(3) . . . . ?
N9 C31 C32 C33 -179.54(16) . . . . ?
N10 C33 C34 C29 179.61(17) . . . . ?
N11 C38 C39 O30 0.4(3) . . . . ?
N11 C38 C39 C40 -172.3(2) . . . . ?
N12 C40 C41 C36 178.36(18) . . . . ?
C22 P2 C29 C30 70.64(16) . . . . ?
C22 P2 C29 C34 -110.78(17) . . . . ?
C22 P2 C36 C37 172.70(16) . . . . ?
C22 P2 C36 C41 -9.22(19) . . . . ?
C22 C23 C24 N7 -174.70(19) . . . . ?
C22 C23 C24 C25 3.2(3) . . . . ?
C23 C22 C27 C26 -0.9(3) . . . . ?
C23 C24 C25 O20 177.40(19) . . . . ?
C23 C24 C25 C26 -0.1(3) . . . . ?
C24 C25 C26 N8 175.70(18) . . . . ?
C24 C25 C26 C27 -3.5(3) . . . . ?
C25 C26 C27 C22 4.1(3) . . . . ?
C27 C22 C23 C24 -2.6(3) . . . . ?
C28 O20 C25 C24 107.2(2) . . . . ?
C28 O20 C25 C26 -75.5(3) . . . . ?
C29 P2 C22 C23 -137.62(16) . . . . ?
C29 P2 C22 C27 38.55(19) . . . . ?
C29 P2 C36 C37 61.35(17) . . . . ?
C29 P2 C36 C41 -120.57(17) . . . . ?
C29 C30 C31 N9 -179.34(17) . . . . ?
C29 C30 C31 C32 1.0(3) . . . . ?
C30 C29 C34 C33 0.9(3) . . . . ?
C30 C31 C32 O25 175.53(17) . . . . ?
C30 C31 C32 C33 0.1(3) . . . . ?
C31 C32 C33 N10 179.89(16) . . . . ?
C31 C32 C33 C34 -0.7(3) . . . . ?
C32 C33 C34 C29 0.2(3) . . . . ?
C34 C29 C30 C31 -1.5(3) . . . . ?
C35 O25 C32 C31 81.2(2) . . . . ?
C35 O25 C32 C33 -103.7(2) . . . . ?
C36 P2 C22 C23 110.76(16) . . . . ?
C36 P2 C22 C27 -73.08(19) . . . . ?
C36 P2 C29 C30 -175.69(15) . . . . ?
C36 P2 C29 C34 2.89(18) . . . . ?
C36 C37 C38 N11 173.1(2) . . . . ?
C36 C37 C38 C39 -3.2(3) . . . . ?
C37 C36 C41 C40 2.3(3) . . . . ?
C37 C38 C39 O30 176.6(2) . . . . ?
C37 C38 C39 C40 3.9(3) . . . . ?
C38 C39 C40 N12 178.63(19) . . . . ?
C38 C39 C40 C41 -1.6(3) . . . . ?
C39 C40 C41 C36 -1.4(3) . . . . ?
C41 C36 C37 C38 -0.1(3) . . . . ?
C42 O30 C39 C38 89.4(3) . . . . ?
C42 O30 C39 C40 -98.4(3) . . . . ?
O28A N11 C38 C37 -47.9(3) . . . . ?
O28A N11 C38 C39 128.6(3) . . . . ?
O29A N11 C38 C37 135.0(3) . . . . ?
O29A N11 C38 C39 -48.6(4) . . . . ?
O28B N11 C38 C37 -146.7(13) . . . . ?
O28B N11 C38 C39 29.7(13) . . . . ?
O29B N11 C38 C37 38.9(8) . . . . ?
O29B N11 C38 C39 -144.6(8) . . . . ?

loop_
_exptl_oxdiff_crystal_face_indexfrac_h
_exptl_oxdiff_crystal_face_indexfrac_k
_exptl_oxdiff_crystal_face_indexfrac_l
_exptl_oxdiff_crystal_face_x
_exptl_oxdiff_crystal_face_y
_exptl_oxdiff_crystal_face_z
-0.0001 1.0011 -0.0001 0.0030 0.0482 0.0119
0.0001 -1.0011 0.0001 -0.0030 -0.0482 -0.0119
0.0001 1.0013 -1.0002 -0.0046 0.0550 0.0649
-0.0001 -1.0013 1.0002 0.0046 -0.0550 -0.0649
0.0001 0.0002 -1.0001 -0.0076 0.0068 0.0529
-0.0001 -0.0002 1.0001 0.0076 -0.0068 -0.0529
-0.9987 -1.0007 -0.9999 0.0472 -0.0463 0.0248
0.9987 1.0007 0.9999 -0.0472 0.0463 -0.0248
0.9989 -0.0002 -0.0000 -0.0578 0.0049 0.0162
0.9987 -0.0004 1.0000 -0.0502 -0.0019 -0.0368
0.9991 -1.0011 -1.0000 -0.0683 -0.0366 0.0572
0.9990 -1.0013 0.0001 -0.0608 -0.0434 0.0043
0.0002 -1.0009 -1.0000 -0.0106 -0.0415 0.0410
-0.0002 1.0009 1.0000 0.0106 0.0415 -0.0410
-0.9990 0.0000 1.0001 0.0654 -0.0116 -0.0691
0.9985 1.0005 2.0000 -0.0396 0.0396 -0.0778
-1.9976 1.0019 -2.0001 0.1034 0.0521 0.0854
-0.9992 1.0009 2.0001 0.0759 0.0299 -0.1102
